data_4510541
loop_
_publ_author_name
'Mazur, Liliana'
'Jarzembska, Katarzyna N.'
'Kami\'nski, Rados\/law'
'Wo\'zniak, Krzysztof'
'Pindelska, Edyta'
'Zieli\'nska-Pisklak, Monika'

_publ_section_title
;
 Substituent and Solvent Effects on Intermolecular Interactions in
 Crystals ofN-Acylhydrazone Derivatives: Single-Crystal X-ray, Solid-State
 NMR, and Computational Studies
;
_journal_issue 5
_journal_name_full 'Crystal Growth &amp; Design'
_journal_page_first 2263
_journal_paper_doi 10.1021/cg401866x
_journal_volume 14
_journal_year 2014
_chemical_formula_moiety 'C13 H10 Cl N3 O, H2 O '
_chemical_formula_sum 'C13 H12 Cl N3 O2'
_chemical_formula_weight 277.71
_space_group_IT_number 61
_symmetry_cell_setting orthorhombic
_symmetry_Int_Tables_number 61
_symmetry_space_group_name_Hall '-P 2ac 2ab'
_symmetry_space_group_name_H-M 'P b c a'
_cell_angle_alpha 90.00
_cell_angle_beta 90.00
_cell_angle_gamma 90.00
_cell_formula_units_Z 8
_cell_length_a 7.0180(2)
_cell_length_b 11.8624(4)
_cell_length_c 31.332(1)
_cell_measurement_temperature 90
_cell_volume 2608.40(14)
_diffrn_ambient_temperature 90
_diffrn_measured_fraction_theta_full 0.982
_diffrn_measured_fraction_theta_max 0.982
_diffrn_measurement_device_type 'Xcalibur, Sapphire2, large Be window'
_diffrn_measurement_method \w-scans
_diffrn_radiation_monochromator graphite
_diffrn_radiation_source 'Enhance (Mo) X-ray Source'
_diffrn_radiation_type Mo-K\a
_diffrn_radiation_wavelength 0.71073
_diffrn_reflns_av_R_equivalents 0.0483
_diffrn_reflns_limit_h_max 11
_diffrn_reflns_limit_h_min -11
_diffrn_reflns_limit_k_max 17
_diffrn_reflns_limit_k_min -20
_diffrn_reflns_limit_l_max 52
_diffrn_reflns_limit_l_min -53
_diffrn_reflns_number 48334
_diffrn_reflns_theta_full 37.61
_diffrn_reflns_theta_max 37.675
_diffrn_reflns_theta_min 3.181
_exptl_absorpt_coefficient_mu 0.294
_exptl_absorpt_correction_T_max 1.000
_exptl_absorpt_correction_T_min 0.69176
_exptl_absorpt_correction_type multi-scan
_exptl_absorpt_process_details
;
 Agilent Technologies (2013). CRYSALIS PRO.
  Yarnton, Oxfordshire, England, UK
;
_exptl_crystal_colour colourless
_exptl_crystal_density_diffrn 1.415
_exptl_crystal_description needle
_exptl_crystal_F_000 1152
_exptl_crystal_size_max 0.52
_exptl_crystal_size_mid 0.28
_exptl_crystal_size_min 0.12
_refine_diff_density_max 0.47
_refine_diff_density_min -0.37
_refine_ls_extinction_method none
_refine_ls_goodness_of_fit_ref 1.828
_refine_ls_hydrogen_treatment mixed
_refine_ls_number_parameters 220
_refine_ls_number_reflns 4399
_refine_ls_number_restraints 24
_refine_ls_R_factor_all 0.0317
_refine_ls_R_factor_gt 0.0317
_refine_ls_shift/su_max 0.001
_refine_ls_shift/su_mean 0.000
_refine_ls_structure_factor_coef F
_refine_ls_weighting_scheme sigma
_refine_ls_wR_factor_gt 0.0384
_refine_ls_wR_factor_ref 0.0384
_reflns_number_gt 4399
_reflns_number_total 6809
_reflns_threshold_expression I>3\s(I)
_cod_data_source_file cg401866x_si_007.cif
_cod_data_source_block 4xH2O
_cod_depositor_comments 'Adding full bibliography for 4510538--4510545.cif.'
_cod_original_cell_volume 2608.4(2)
_cod_database_code 4510541

loop_
_symmetry_equiv_pos_as_xyz
'x, y, z'
'-x+1/2, -y, z+1/2'
'-x, y+1/2, -z+1/2'
'x+1/2, -y+1/2, -z'
'-x, -y, -z'
'x-1/2, y, -z-1/2'
'x, -y-1/2, z-1/2'
'-x-1/2, y-1/2, z'

loop_
_atom_site_type_symbol
_atom_site_label
_atom_site_fract_x
_atom_site_fract_y
_atom_site_fract_z
_atom_site_U_iso_or_equiv
_atom_site_adp_type
_atom_site_occupancy
_atom_site_calc_flag
_atom_site_refinement_flag_posn
C C1 0.5964(1) 0.22471(8) 0.12016(3) 0.01285(10) Uani 1 d .
C C2 0.6044(1) 0.27352(8) 0.01047(3) 0.01324(10) Uani 1 d .
C C3 0.6158(1) 0.21401(8) -0.03062(3) 0.01207(9) Uani 1 d .
C C4 0.6499(1) 0.09776(8) -0.03361(3) 0.0152(1) Uani 1 d .
C C5 0.6496(1) 0.04791(8) -0.07373(3) 0.0170(1) Uani 1 d .
C C6 0.6163(1) 0.11521(9) -0.10942(3) 0.0179(1) Uani 1 d .
C C7 0.5861(1) 0.23020(9) -0.10346(3) 0.0172(1) Uani 1 d .
C C8 0.5605(1) 0.29879(8) 0.15812(3) 0.01224(9) Uani 1 d .
C C9 0.4437(1) 0.26399(8) 0.19189(3) 0.01407(10) Uani 1 d .
C C10 0.4103(1) 0.33397(9) 0.22684(3) 0.0176(1) Uani 1 d .
C C11 0.4937(2) 0.44041(9) 0.22834(3) 0.0189(1) Uani 1 d .
C C12 0.6116(1) 0.47653(8) 0.19534(3) 0.0171(1) Uani 1 d .
C C13 0.6446(1) 0.40602(8) 0.16062(3) 0.0142(1) Uani 1 d .
N N1 0.5897(1) 0.28017(6) 0.08206(2) 0.01315(9) Uani 1 d .
N N2 0.6108(1) 0.21788(7) 0.04549(2) 0.01298(9) Uani 1 d .
N N3 0.5865(1) 0.27935(7) -0.06495(3) 0.01435(9) Uani 1 d .
O O1 0.6283(1) 0.12357(6) 0.12346(2) 0.01787(9) Uani 1 d .
Cl CL1 0.32421(4) 0.13534(2) 0.191411(1) 0.02000(3) Uani 1 d .
H H1N 0.568(2) 0.3657(2) 0.0810(4) 0.0198(4) Uiso 1 d U
H H2 0.583(2) 0.3636(2) 0.0082(4) 0.0161(3) Uiso 1 d U
H H4 0.676(2) 0.0491(8) -0.0050(2) 0.0184(3) Uiso 1 d U
H H5 0.675(2) -0.0418(3) -0.0762(4) 0.0206(4) Uiso 1 d U
H H6 0.610(2) 0.0803(9) -0.1413(2) 0.0217(4) Uiso 1 d U
H H7 0.559(2) 0.2865(7) -0.1300(2) 0.0209(4) Uiso 1 d U
H H10 0.322(1) 0.3055(10) 0.2531(2) 0.0212(4) Uiso 1 d U
H H11 0.463(2) 0.4931(7) 0.2558(2) 0.0229(4) Uiso 1 d U
H H12 0.682(1) 0.5579(5) 0.1958(4) 0.0206(4) Uiso 1 d U
H H13 0.741(1) 0.4344(9) 0.1360(2) 0.0172(3) Uiso 1 d U
O O1W 0.6186(1) 0.51226(6) 0.06250(2) 0.01715(8) Uani 1 d .
H H1W 0.527(1) 0.5723(7) 0.0621(5) 0.0258(5) Uiso 1 d U
H H2W 0.732(1) 0.5465(10) 0.0735(4) 0.0258(5) Uiso 1 d U

loop_
_atom_site_aniso_label
_atom_site_aniso_U_11
_atom_site_aniso_U_22
_atom_site_aniso_U_33
_atom_site_aniso_U_12
_atom_site_aniso_U_13
_atom_site_aniso_U_23
C1 0.0141(4) 0.0092(4) 0.0153(4) 0.0014(3) 0.00026(29) 0.0005(3)
C2 0.0152(4) 0.0106(4) 0.0139(4) 0.0012(3) 0.0004(3) -0.0004(3)
C3 0.0120(4) 0.0099(4) 0.0143(4) 0.00020(30) 0.00018(29) -0.0005(3)
C4 0.0174(4) 0.0104(4) 0.0177(4) 0.0010(3) -0.0007(3) -0.0009(3)
C5 0.0177(5) 0.0131(4) 0.0202(4) 0.0011(3) -0.0008(3) -0.0043(3)
C6 0.0178(4) 0.0191(5) 0.0167(4) -0.00017(36) -0.0004(3) -0.0048(3)
C7 0.0189(4) 0.0178(5) 0.0149(4) 0.0006(4) 0.00028(32) 0.0007(3)
C8 0.0134(4) 0.0099(4) 0.0135(4) 0.0007(3) 0.0005(3) 0.0008(3)
C9 0.0145(4) 0.0137(4) 0.0140(4) 0.0004(3) 0.0004(3) 0.0018(3)
C10 0.0185(5) 0.0198(5) 0.0143(4) 0.0020(4) 0.0021(3) -0.0006(3)
C11 0.0210(5) 0.0187(5) 0.0171(4) 0.0027(4) 0.00010(34) -0.0046(3)
C12 0.0199(4) 0.0130(4) 0.0184(4) -0.0004(4) -0.0016(3) -0.0025(3)
C13 0.0158(4) 0.0107(4) 0.0162(4) -0.0006(3) -0.00022(30) -0.00027(31)
N1 0.0156(4) 0.0096(3) 0.0142(3) 0.0013(3) 0.0004(3) 0.0005(3)
N2 0.0150(3) 0.0091(4) 0.0148(3) 0.0014(3) 0.00017(26) -0.00004(26)
N3 0.0159(4) 0.0114(4) 0.0158(4) 0.0008(3) 0.0005(3) 0.0010(3)
O1 0.0256(4) 0.0096(3) 0.0184(3) 0.0032(3) 0.0016(3) 0.0018(2)
CL1 0.0227(1) 0.0156(1) 0.0216(1) -0.00488(9) 0.00170(9) 0.00446(8)
O1W 0.0207(3) 0.0095(3) 0.0213(3) -0.0015(2) -0.0019(3) 0.0013(2)

loop_
_atom_type_symbol
_atom_type_description
_atom_type_scat_dispersion_real
_atom_type_scat_dispersion_imag
_atom_type_scat_source
C C 0.0030 0.0020 'Su & Coppens, Acta. Cryst. (1997) A53, 749'
H H 0.0000 0.0000 'Su & Coppens, Acta. Cryst. (1997) A53, 749'
N N 0.0060 0.0030 'Su & Coppens, Acta. Cryst. (1997) A53, 749'
O O 0.0110 0.0060 'Su & Coppens, Acta. Cryst. (1997) A53, 749'
Cl Cl 0.1484 0.1585 'Su & Coppens, Acta. Cryst. (1997) A53, 749'

loop_
_geom_angle_atom_site_label_1
_geom_angle_atom_site_label_2
_geom_angle_atom_site_label_3
_geom_angle
C1 N1 N2 117.89(9)
C1 N1 H1N 120.6(7)
C1 C8 C9 121.64(8)
C1 C8 C13 120.29(8)
C2 N2 N1 115.74(7)
C2 C3 N3 114.6(1)
C2 C3 C4 122.7(1)
C3 N3 C7 118.1(1)
C3 C2 N2 120.04(7)
C3 C2 H2 115.1(6)
C3 C4 C5 118.6(1)
C3 C4 H4 119.8(6)
C4 C3 N3 122.73(9)
C4 C5 C6 118.8(1)
C4 C5 H5 119.0(7)
C5 C4 H4 121.6(6)
C5 C6 C7 118.62(8)
C5 C6 H6 121.9(6)
C6 C7 N3 123.12(10)
C6 C7 H7 121.8(6)
C6 C5 H5 122.2(7)
C7 C6 H6 119.5(6)
C8 C9 CL1 122.26(10)
C8 C9 C10 121.09(9)
C8 C1 O1 122.5(1)
C8 C1 N1 113.93(10)
C8 C13 C12 121.21(9)
C8 C13 H13 120.4(6)
C9 C8 C13 118.07(9)
C9 C10 C11 119.71(9)
C9 C10 H10 120.5(6)
C10 C9 CL1 116.58(9)
C10 C11 C12 120.26(10)
C10 C11 H11 117.9(6)
C11 C12 C13 119.6(1)
C11 C12 H12 122.2(7)
C11 C10 H10 119.8(7)
C12 C13 H13 118.3(6)
C12 C11 H11 121.9(6)
C13 C12 H12 118.1(7)
N1 C1 O1 123.6(1)
N2 N1 H1N 121.5(7)
N2 C2 H2 124.8(7)
N3 C7 H7 115.1(6)
H1W O1W H2W 104(1)

loop_
_geom_bond_atom_site_label_1
_geom_bond_atom_site_label_2
_geom_bond_distance
C1 O1 1.225(1)
C1 N1 1.364(1)
C1 C8 1.500(1)
C2 N2 1.281(1)
C2 C3 1.470(1)
C3 N3 1.341(1)
C3 C4 1.403(1)
C4 C5 1.389(1)
C5 C6 1.394(1)
C6 C7 1.393(1)
C7 N3 1.340(1)
C8 C9 1.401(1)
C8 C13 1.404(1)
C9 CL1 1.7414(10)
C9 C10 1.394(1)
C10 C11 1.393(1)
C11 C12 1.392(1)
C12 C13 1.392(1)
N1 N2 1.371(1)

loop_
_geom_torsion_atom_site_label_1
_geom_torsion_atom_site_label_2
_geom_torsion_atom_site_label_3
_geom_torsion_atom_site_label_4
_geom_torsion
C1 N1 N2 C2 -179.70(9)
C1 C8 C9 CL1 -2.67(6)
C1 C8 C9 C10 -179.5(1)
C1 C8 C13 C12 179.3(1)
C1 C8 C13 H13 -3.1(6)
C2 N2 N1 H1N 1.1(7)
C2 C3 N3 C7 -177.05(9)
C2 C3 C4 C5 177.10(8)
C2 C3 C4 H4 -3.2(6)
C3 N3 C7 C6 -0.59(9)
C3 N3 C7 H7 178.9(2)
C3 C2 N2 N1 -176.89(8)
C3 C4 C5 C6 0.21(9)
C3 C4 C5 H5 -179.8(2)
C4 C3 N3 C7 1.44(9)
C4 C3 C2 N2 -5.53(8)
C4 C3 C2 H2 177.8(4)
C4 C5 C6 C7 0.57(9)
C5 C4 C3 N3 -1.27(8)
C5 C6 C7 N3 -0.40(9)
C8 C9 C10 C11 0.13(9)
C8 C9 C10 H10 -178.6(2)
C8 C1 N1 N2 -176.60(8)
C8 C1 N1 H1N 2.6(7)
C8 C13 C12 C11 0.22(9)
C8 C13 C12 H12 179.2(2)
C9 C8 C1 O1 -42.70(9)
C9 C8 C1 N1 137.13(8)
C9 C8 C13 C12 -0.71(9)
C9 C8 C13 H13 176.8(2)
C9 C10 C11 C12 -0.64(9)
C9 C10 C11 H11 179.2(2)
C10 C9 C8 C13 0.54(9)
C10 C11 C12 C13 0.47(9)
C10 C11 C12 H12 -178.5(2)
C11 C12 C13 H13 -177.4(2)
C11 C10 C9 CL1 -176.87(10)
C12 C11 C10 H10 178.1(2)
C13 C8 C9 CL1 177.37(8)
C13 C8 C1 O1 137.26(8)
C13 C8 C1 N1 -42.90(8)
C13 C12 C11 H11 -179.4(2)
N1 N2 C2 H2 -0.6(6)
N2 N1 C1 O1 3.23(8)
N2 C2 C3 N3 172.96(8)
N3 C3 C2 H2 -3.7(6)
N3 C3 C4 H4 178.5(2)
N3 C7 C6 H6 178.3(3)
O1 C1 N1 H1N -177.5(3)
CL1 C9 C10 H10 4.4(6)
H4 C4 C5 H5 0.46(78)
H5 C5 C6 H6 1.9(8)
H6 C6 C7 H7 -1.2(7)
H10 C10 C11 H11 -2.0(8)
H11 C11 C12 H12 1.7(8)
H12 C12 C13 H13 1.6(8)
